data_4503345
loop_
_publ_author_name
'Aburaya, Kazuaki'
'Nakano, Kazunori'
'Sada, Kazuki'
'Yoswathananont, Nungruethai'
'Shigesato, Masashi'
'Hisaki, Ichiro'
'Tohnai, Norimitsu'
'Miyata, Mikiji'

_publ_section_title
;
 Importance of Weak Hydrogen Bonds in the Formation of Cholamide Inclusion
 Crystals with Aromatic Guests
;
_journal_issue 3
_journal_name_full 'Crystal Growth &amp; Design'
_journal_page_first 1013
_journal_paper_doi 10.1021/cg701011r
_journal_volume 8
_journal_year 2008
_chemical_formula_sum 'C33 H53 N O4'
_chemical_formula_weight 527.79
_space_group_IT_number 4
_symmetry_cell_setting monoclinic
_symmetry_Int_Tables_number 4
_symmetry_space_group_name_Hall 'P 2yb'
_symmetry_space_group_name_H-M 'P 1 21 1'
_cell_angle_alpha 90
_cell_angle_beta 109.846(2)
_cell_angle_gamma 90
_cell_formula_units_Z 2
_cell_length_a 12.1693(4)
_cell_length_b 7.8389(3)
_cell_length_c 16.5194(5)
_cell_measurement_reflns_used 4250
_cell_measurement_temperature 213.2
_cell_measurement_theta_max 68.0
_cell_measurement_theta_min 3.9
_cell_volume 1482.26(9)
_computing_cell_refinement PROCESS-AUTO
_computing_data_collection PROCESS-AUTO
_computing_data_reduction 'teXsan Ver. 1.10'
_computing_publication_material 'teXsan Ver. 1.10'
_computing_structure_refinement 'teXsan Ver. 1.10'
_computing_structure_solution SIR92
_diffrn_measured_fraction_theta_full 0.9607
_diffrn_measured_fraction_theta_max 0.9607
_diffrn_measurement_device_type 'Rigaku RAXIS-RAPID Imaging Plate'
_diffrn_measurement_method \w
_diffrn_radiation_type 'Cu K\a'
_diffrn_radiation_wavelength 1.5419
_diffrn_reflns_av_R_equivalents 0.103
_diffrn_reflns_limit_h_max 12
_diffrn_reflns_limit_h_min -14
_diffrn_reflns_limit_k_max 9
_diffrn_reflns_limit_k_min -9
_diffrn_reflns_limit_l_max 19
_diffrn_reflns_limit_l_min -19
_diffrn_reflns_number 9416
_diffrn_reflns_theta_full 68.15
_diffrn_reflns_theta_max 68.15
_exptl_absorpt_coefficient_mu 0.593
_exptl_absorpt_correction_T_max 0.970
_exptl_absorpt_correction_T_min 0.828
_exptl_absorpt_correction_type integration
_exptl_absorpt_process_details '(Higashi, 1999)'
_exptl_crystal_colour colorless
_exptl_crystal_density_diffrn 1.182
_exptl_crystal_density_method 'not measured'
_exptl_crystal_description platelet
_exptl_crystal_size_max 0.800
_exptl_crystal_size_mid 0.100
_exptl_crystal_size_min 0.050
_refine_diff_density_max 0.65
_refine_diff_density_min -0.51
_refine_ls_extinction_method none
_refine_ls_goodness_of_fit_ref 1.581
_refine_ls_hydrogen_treatment noref
_refine_ls_number_parameters 343
_refine_ls_number_reflns 2212
_refine_ls_R_factor_gt 0.1143
_refine_ls_shift/su_max 0.0002
_refine_ls_structure_factor_coef Fsqd
_refine_ls_weighting_details 'w = 1/[\s^2^(Fo^2^) + (0.05000(Max(Fo^2^,0) + 2Fc^2^)/3)^2^]'
_refine_ls_weighting_scheme calc
_refine_ls_wR_factor_ref 0.2620
_reflns_number_gt 1332
_reflns_number_total 2816
_reflns_threshold_expression F^2^>2.0\s(F^2^)
_cod_data_source_file cg701011r-file003.cif
_cod_data_source_block CAM13
_cod_original_cell_volume 1482.26(8)
_cod_original_formula_sum 'C33 H53 N O4 '
_cod_database_code 4503345

loop_
_symmetry_equiv_pos_as_xyz
x,y,z
-x,1/2+y,-z

loop_
_atom_site_label
_atom_site_type_symbol
_atom_site_fract_x
_atom_site_fract_y
_atom_site_fract_z
_atom_site_U_iso_or_equiv
_atom_site_adp_type
_atom_site_occupancy
_atom_site_calc_flag
O(1) O -0.4863(5) -0.350(2) -0.0952(4) 0.050(2) Uani 1.00 d
O(2) O -0.6425(5) -0.582(2) 0.1146(4) 0.049(2) Uani 1.00 d
O(3) O -0.5905(5) -0.043(2) 0.2146(4) 0.050(2) Uani 1.00 d
O(4) O -0.5352(7) -0.308(2) 0.6648(4) 0.081(3) Uani 1.00 d
N(1) N -0.5475(7) -0.052(2) 0.7214(5) 0.065(3) Uani 1.00 d
C(1) C -0.7531(8) -0.121(2) -0.0879(6) 0.048(3) Uani 1.00 d
C(2) C -0.6262(8) -0.148(2) -0.0794(6) 0.045(3) Uani 1.00 d
C(3) C -0.6095(8) -0.326(2) -0.1128(6) 0.045(2) Uani 1.00 d
C(4) C -0.6511(8) -0.457(2) -0.0623(6) 0.052(3) Uani 1.00 d
C(5) C -0.7804(8) -0.435(2) -0.0679(6) 0.043(2) Uani 1.00 d
C(6) C -0.8146(8) -0.576(2) -0.0177(6) 0.049(3) Uani 1.00 d
C(7) C -0.7669(8) -0.557(2) 0.0790(6) 0.042(2) Uani 1.00 d
C(8) C -0.7924(8) -0.381(2) 0.1057(6) 0.039(2) Uani 1.00 d
C(9) C -0.7524(7) -0.236(2) 0.0578(5) 0.036(2) Uani 1.00 d
C(10) C -0.8041(7) -0.253(2) -0.0400(6) 0.039(2) Uani 1.00 d
C(11) C -0.7729(7) -0.060(2) 0.0941(5) 0.035(2) Uani 1.00 d
C(12) C -0.7169(8) -0.041(2) 0.1930(5) 0.039(2) Uani 1.00 d
C(13) C -0.7560(7) -0.182(2) 0.2399(5) 0.037(2) Uani 1.00 d
C(14) C -0.7332(8) -0.357(2) 0.2010(6) 0.040(2) Uani 1.00 d
C(15) C -0.7579(8) -0.488(2) 0.2622(6) 0.051(3) Uani 1.00 d
C(16) C -0.7132(9) -0.405(3) 0.3508(6) 0.052(3) Uani 1.00 d
C(17) C -0.6878(8) -0.212(2) 0.3383(5) 0.040(2) Uani 1.00 d
C(18) C -0.8879(8) -0.157(2) 0.2253(6) 0.052(3) Uani 1.00 d
C(19) C -0.9353(7) -0.225(2) -0.0709(6) 0.047(2) Uani 1.00 d
C(20) C -0.7082(8) -0.101(2) 0.4083(5) 0.038(2) Uani 1.00 d
C(21) C -0.696(1) 0.088(3) 0.3927(6) 0.063(3) Uani 1.00 d
C(22) C -0.6246(9) -0.156(2) 0.4970(6) 0.055(3) Uani 1.00 d
C(23) C -0.6594(9) -0.100(3) 0.5713(6) 0.067(3) Uani 1.00 d
C(24) C -0.5775(9) -0.162(3) 0.6555(6) 0.053(3) Uani 1.00 d
C(25) C -0.110(1) -0.212(3) -0.568(1) 0.114(6) Uani 1.00 d
C(26) C -0.097(1) -0.280(3) -0.643(1) 0.131(7) Uani 1.00 d
C(27) C -0.191(2) -0.265(3) -0.720(1) 0.139(8) Uani 1.00 d
C(28) C -0.287(2) -0.199(4) -0.722(2) 0.22(1) Uani 1.00 d
C(29) C -0.310(2) -0.134(4) -0.652(2) 0.21(1) Uani 1.00 d
C(30) C -0.216(2) -0.133(3) -0.576(1) 0.137(8) Uani 1.00 d
C(31) C -0.014(3) -0.202(4) -0.477(1) 0.28(1) Uani 1.00 d
C(32) C -0.016(2) -0.275(4) -0.406(1) 0.182(10) Uani 1.00 d
C(33) C 0.085(2) -0.271(3) -0.324(1) 0.164(9) Uani 1.00 d
H(1) H -0.7596 -0.0065 -0.0658 0.0538 Uiso 1.00 calc
H(2) H -0.7986 -0.1204 -0.1474 0.0538 Uiso 1.00 calc
H(3) H -0.6038 -0.0606 -0.1108 0.0491 Uiso 1.00 calc
H(4) H -0.5804 -0.1373 -0.0199 0.0491 Uiso 1.00 calc
H(5) H -0.6533 -0.3319 -0.1727 0.0503 Uiso 1.00 calc
H(6) H -0.6410 -0.5618 -0.0831 0.0575 Uiso 1.00 calc
H(7) H -0.6022 -0.4422 -0.0036 0.0575 Uiso 1.00 calc
H(8) H -0.8286 -0.4443 -0.1267 0.0492 Uiso 1.00 calc
H(9) H -0.7896 -0.6774 -0.0326 0.0504 Uiso 1.00 calc
H(10) H -0.8986 -0.5730 -0.0343 0.0504 Uiso 1.00 calc
H(11) H -0.8034 -0.6362 0.1036 0.0446 Uiso 1.00 calc
H(12) H -0.8745 -0.3667 0.0931 0.0426 Uiso 1.00 calc
H(13) H -0.6690 -0.2433 0.0733 0.0424 Uiso 1.00 calc
H(14) H -0.8545 -0.0401 0.0789 0.0408 Uiso 1.00 calc
H(15) H -0.7414 0.0303 0.0677 0.0408 Uiso 1.00 calc
H(16) H -0.7387 0.0705 0.2097 0.0459 Uiso 1.00 calc
H(17) H -0.6525 -0.3597 0.2115 0.0420 Uiso 1.00 calc
H(18) H -0.7171 -0.5887 0.2614 0.0575 Uiso 1.00 calc
H(19) H -0.8394 -0.5090 0.2450 0.0575 Uiso 1.00 calc
H(20) H -0.6434 -0.4544 0.3853 0.0590 Uiso 1.00 calc
H(21) H -0.7707 -0.4090 0.3775 0.0590 Uiso 1.00 calc
H(22) H -0.6081 -0.2012 0.3449 0.0426 Uiso 1.00 calc
H(23) H -0.9144 -0.2425 0.2534 0.0590 Uiso 1.00 calc
H(24) H -0.8994 -0.0465 0.2492 0.0590 Uiso 1.00 calc
H(25) H -0.9306 -0.1551 0.1659 0.0590 Uiso 1.00 calc
H(26) H -0.9704 -0.3005 -0.0434 0.0511 Uiso 1.00 calc
H(27) H -0.9517 -0.1081 -0.0567 0.0511 Uiso 1.00 calc
H(28) H -0.9672 -0.2360 -0.1314 0.0511 Uiso 1.00 calc
H(29) H -0.7848 -0.1159 0.4078 0.0405 Uiso 1.00 calc
H(30) H -0.6188 0.1156 0.3946 0.0716 Uiso 1.00 calc
H(31) H -0.7498 0.1217 0.3381 0.0716 Uiso 1.00 calc
H(32) H -0.7126 0.1562 0.4362 0.0716 Uiso 1.00 calc
H(33) H -0.5500 -0.1053 0.5050 0.0619 Uiso 1.00 calc
H(34) H -0.6208 -0.2726 0.4981 0.0619 Uiso 1.00 calc
H(35) H -0.6605 0.0240 0.5731 0.0786 Uiso 1.00 calc
H(36) H -0.7349 -0.1402 0.5641 0.0786 Uiso 1.00 calc
H(37) H -0.4729 -0.4542 -0.1162 0.0604 Uiso 1.00 calc
H(38) H -0.6230 -0.6894 0.1000 0.0534 Uiso 1.00 calc
H(39) H -0.5552 0.0336 0.2623 0.0599 Uiso 1.00 calc
H(40) H -0.5789 0.0639 0.7128 0.0774 Uiso 1.00 calc
H(41) H -0.4963 -0.0829 0.7758 0.0774 Uiso 1.00 calc
H(42) H -0.0249 -0.3245 -0.6409 0.1560 Uiso 1.00 calc
H(43) H -0.1847 -0.2999 -0.7720 0.1813 Uiso 1.00 calc
H(44) H -0.3619 -0.1942 -0.7745 0.3067 Uiso 1.00 calc
H(45) H -0.3764 -0.0799 -0.6560 0.2635 Uiso 1.00 calc
H(46) H -0.2306 -0.0770 -0.5289 0.1605 Uiso 1.00 calc
H(47) H 0.0558 -0.2448 -0.4853 0.3337 Uiso 1.00 calc
H(48) H -0.0003 -0.0816 -0.4632 0.3337 Uiso 1.00 calc
H(49) H -0.0303 -0.3892 -0.4186 0.2052 Uiso 1.00 calc
H(50) H -0.0778 -0.2214 -0.3932 0.2052 Uiso 1.00 calc
H(51) H 0.1488 -0.3237 -0.3330 0.1934 Uiso 1.00 calc
H(52) H 0.1037 -0.1525 -0.3090 0.1934 Uiso 1.00 calc
H(53) H 0.0630 -0.3240 -0.2817 0.1934 Uiso 1.00 calc

loop_
_atom_site_aniso_label
_atom_site_aniso_U_11
_atom_site_aniso_U_22
_atom_site_aniso_U_33
_atom_site_aniso_U_12
_atom_site_aniso_U_13
_atom_site_aniso_U_23
O(1) 0.041(3) 0.039(4) 0.075(5) 0.001(3) 0.026(3) -0.001(3)
O(2) 0.047(3) 0.042(4) 0.056(4) 0.007(3) 0.016(3) 0.000(3)
O(3) 0.046(3) 0.056(4) 0.044(3) -0.011(4) 0.010(3) -0.006(3)
O(4) 0.110(7) 0.070(5) 0.053(5) 0.038(5) 0.014(4) 0.002(4)
N(1) 0.070(6) 0.052(5) 0.060(5) -0.003(5) 0.006(5) -0.003(4)
C(1) 0.054(5) 0.053(6) 0.048(6) 0.002(5) 0.030(5) 0.001(4)
C(2) 0.057(5) 0.033(4) 0.056(6) 0.000(5) 0.033(5) -0.008(4)
C(3) 0.041(4) 0.036(4) 0.063(6) 0.002(5) 0.024(5) -0.018(4)
C(4) 0.041(5) 0.057(6) 0.063(6) -0.011(5) 0.025(5) -0.008(5)
C(5) 0.040(4) 0.036(4) 0.055(6) 0.004(5) 0.020(5) 0.002(4)
C(6) 0.054(6) 0.044(6) 0.043(4) 0.001(5) 0.012(5) 0.008(4)
C(7) 0.045(4) 0.037(4) 0.047(4) -0.012(5) 0.021(4) -0.013(4)
C(8) 0.045(6) 0.035(4) 0.040(4) 0.005(4) 0.019(4) 0.002(3)
C(9) 0.031(5) 0.040(4) 0.042(4) -0.007(4) 0.019(4) -0.011(4)
C(10) 0.028(4) 0.045(4) 0.042(4) 0.004(4) 0.009(4) -0.012(4)
C(11) 0.031(5) 0.032(4) 0.042(4) -0.004(4) 0.011(4) 0.001(4)
C(12) 0.048(3) 0.036(5) 0.039(4) -0.003(5) 0.022(4) -0.004(4)
C(13) 0.041(4) 0.032(4) 0.039(4) 0.001(4) 0.016(4) -0.001(3)
C(14) 0.049(6) 0.033(4) 0.040(4) 0.001(4) 0.018(4) -0.008(3)
C(15) 0.057(7) 0.043(6) 0.060(5) -0.014(5) 0.028(5) 0.007(4)
C(16) 0.057(6) 0.040(4) 0.058(5) 0.002(5) 0.018(5) 0.010(4)
C(17) 0.045(6) 0.038(4) 0.036(4) -0.011(5) 0.011(4) -0.018(4)
C(18) 0.040(5) 0.062(7) 0.056(6) 0.001(5) 0.018(5) 0.000(5)
C(19) 0.031(4) 0.046(5) 0.049(6) 0.013(5) -0.004(4) 0.004(5)
C(20) 0.047(6) 0.035(4) 0.036(4) 0.003(4) 0.019(4) -0.004(3)
C(21) 0.102(9) 0.033(4) 0.063(7) -0.015(6) 0.039(6) -0.014(5)
C(22) 0.066(7) 0.060(7) 0.035(4) 0.005(6) 0.010(4) -0.005(4)
C(23) 0.076(8) 0.087(8) 0.030(4) 0.029(7) 0.009(4) 0.004(5)
C(24) 0.052(7) 0.070(6) 0.037(4) 0.015(5) 0.014(4) 0.009(4)
C(25) 0.12(1) 0.11(1) 0.105(9) 0.006(10) 0.016(8) 0.032(10)
C(26) 0.11(1) 0.17(2) 0.13(1) 0.05(1) 0.07(1) 0.03(1)
C(27) 0.21(2) 0.12(2) 0.08(1) 0.01(2) 0.04(1) 0.03(1)
C(28) 0.14(2) 0.10(3) 0.32(3) -0.04(1) -0.03(2) 0.10(2)
C(29) 0.09(2) 0.12(2) 0.36(4) 0.00(1) -0.01(2) 0.07(3)
C(30) 0.13(1) 0.08(1) 0.23(2) -0.01(1) 0.11(2) -0.01(1)
C(31) 0.35(3) 0.29(3) 0.09(1) -0.19(3) -0.08(2) 0.05(2)
C(32) 0.16(2) 0.26(3) 0.12(1) 0.01(2) 0.03(1) 0.04(2)
C(33) 0.18(2) 0.17(2) 0.11(1) 0.05(2) 0.02(1) -0.03(1)

loop_
_atom_type_symbol
_atom_type_description
_atom_type_scat_dispersion_real
_atom_type_scat_dispersion_imag
_atom_type_scat_source
C C 0.018 0.009
;International Tables for Crystallography
(1992, Vol. C, Tables 4.2.6.8 and 6.1.1.1)
;
H H 0.000 0.000
;International Tables for Crystallography
(1992, Vol. C, Table 6.1.1.2)
;
O O 0.049 0.032
;International Tables for Crystallography
(1992, Vol. C, Tables 4.2.6.8 and 6.1.1.1)
;
N N 0.031 0.018
;International Tables for Crystallography
(1992, Vol. C, Tables 4.2.6.8 and 6.1.1.1)
;

loop_
_geom_angle_atom_site_label_1
_geom_angle_atom_site_label_2
_geom_angle_atom_site_label_3
_geom_angle
_geom_angle_site_symmetry_2
_geom_angle_site_symmetry_3
_geom_angle_publ_flag
C(2) C(1) C(10) 115.1(10) 1_555 1_555 yes
C(1) C(2) C(3) 110.6(10) 1_555 1_555 yes
O(1) C(3) C(2) 107.4(9) 1_555 1_555 yes
O(1) C(3) C(4) 108.8(9) 1_555 1_555 yes
C(2) C(3) C(4) 107.8(9) 1_555 1_555 yes
C(3) C(4) C(5) 114.4(10) 1_555 1_555 yes
C(4) C(5) C(6) 110.2(9) 1_555 1_555 yes
C(4) C(5) C(10) 111.8(9) 1_555 1_555 yes
C(6) C(5) C(10) 113.0(9) 1_555 1_555 yes
C(5) C(6) C(7) 115.3(10) 1_555 1_555 yes
O(2) C(7) C(6) 113.1(10) 1_555 1_555 yes
O(2) C(7) C(8) 107.4(9) 1_555 1_555 yes
C(6) C(7) C(8) 110.7(9) 1_555 1_555 yes
C(7) C(8) C(9) 112.9(9) 1_555 1_555 yes
C(7) C(8) C(14) 110.2(9) 1_555 1_555 yes
C(9) C(8) C(14) 108.8(9) 1_555 1_555 yes
C(8) C(9) C(10) 112.6(9) 1_555 1_555 yes
C(8) C(9) C(11) 109.5(8) 1_555 1_555 yes
C(10) C(9) C(11) 115.2(9) 1_555 1_555 yes
C(1) C(10) C(5) 108.4(9) 1_555 1_555 yes
C(1) C(10) C(9) 112.6(9) 1_555 1_555 yes
C(1) C(10) C(19) 106.6(9) 1_555 1_555 yes
C(5) C(10) C(9) 110.2(9) 1_555 1_555 yes
C(5) C(10) C(19) 108.4(9) 1_555 1_555 yes
C(9) C(10) C(19) 110.5(9) 1_555 1_555 yes
C(9) C(11) C(12) 115.0(8) 1_555 1_555 yes
O(3) C(12) C(11) 107.9(8) 1_555 1_555 yes
O(3) C(12) C(13) 110.8(9) 1_555 1_555 yes
C(11) C(12) C(13) 111.4(9) 1_555 1_555 yes
C(12) C(13) C(14) 107.4(8) 1_555 1_555 yes
C(12) C(13) C(17) 119.4(9) 1_555 1_555 yes
C(12) C(13) C(18) 108.6(9) 1_555 1_555 yes
C(14) C(13) C(17) 100.6(8) 1_555 1_555 yes
C(14) C(13) C(18) 111.0(9) 1_555 1_555 yes
C(17) C(13) C(18) 109.6(9) 1_555 1_555 yes
C(8) C(14) C(13) 116.4(9) 1_555 1_555 yes
C(8) C(14) C(15) 118.4(9) 1_555 1_555 yes
C(13) C(14) C(15) 102.3(8) 1_555 1_555 yes
C(14) C(15) C(16) 105.0(9) 1_555 1_555 yes
C(15) C(16) C(17) 108.0(9) 1_555 1_555 yes
C(13) C(17) C(16) 102.9(8) 1_555 1_555 yes
C(13) C(17) C(20) 121.8(10) 1_555 1_555 yes
C(16) C(17) C(20) 111.1(10) 1_555 1_555 yes
C(17) C(20) C(21) 112.1(10) 1_555 1_555 yes
C(17) C(20) C(22) 109.5(9) 1_555 1_555 yes
C(21) C(20) C(22) 111.4(10) 1_555 1_555 yes
C(20) C(22) C(23) 114(1) 1_555 1_555 yes
C(22) C(23) C(24) 112(1) 1_555 1_555 yes
O(4) C(24) N(1) 120(1) 1_555 1_555 yes
O(4) C(24) C(23) 122(1) 1_555 1_555 yes
N(1) C(24) C(23) 117(1) 1_555 1_555 yes
C(26) C(25) C(30) 117(1) 1_555 1_555 yes
C(26) C(25) C(31) 126(2) 1_555 1_555 yes
C(30) C(25) C(31) 116(2) 1_555 1_555 yes
C(25) C(26) C(27) 117(2) 1_555 1_555 yes
C(26) C(27) C(28) 122(2) 1_555 1_555 yes
C(27) C(28) C(29) 124(3) 1_555 1_555 yes
C(28) C(29) C(30) 114(2) 1_555 1_555 yes
C(25) C(30) C(29) 122(2) 1_555 1_555 yes
C(25) C(31) C(32) 127(2) 1_555 1_555 yes
C(31) C(32) C(33) 123(2) 1_555 1_555 yes

loop_
_geom_bond_atom_site_label_1
_geom_bond_atom_site_label_2
_geom_bond_distance
_geom_bond_publ_flag
O(1) C(3) 1.44(1) yes
O(2) C(7) 1.44(1) yes
O(3) C(12) 1.46(1) yes
O(4) C(24) 1.24(1) yes
N(1) C(24) 1.34(2) yes
C(1) C(2) 1.52(2) yes
C(1) C(10) 1.56(2) yes
C(2) C(3) 1.54(1) yes
C(3) C(4) 1.51(2) yes
C(4) C(5) 1.55(1) yes
C(5) C(6) 1.52(2) yes
C(5) C(10) 1.55(1) yes
C(6) C(7) 1.51(1) yes
C(7) C(8) 1.51(2) yes
C(8) C(9) 1.56(1) yes
C(8) C(14) 1.50(1) yes
C(9) C(10) 1.53(1) yes
C(9) C(11) 1.55(1) yes
C(10) C(19) 1.52(1) yes
C(11) C(12) 1.55(1) yes
C(12) C(13) 1.52(1) yes
C(13) C(14) 1.58(1) yes
C(13) C(17) 1.57(1) yes
C(13) C(18) 1.55(1) yes
C(14) C(15) 1.54(1) yes
C(15) C(16) 1.53(2) yes
C(16) C(17) 1.57(2) yes
C(17) C(20) 1.54(1) yes
C(20) C(21) 1.52(2) yes
C(20) C(22) 1.53(1) yes
C(22) C(23) 1.49(2) yes
C(23) C(24) 1.49(2) yes
C(25) C(26) 1.42(3) yes
C(25) C(30) 1.39(2) yes
C(25) C(31) 1.56(2) yes
C(26) C(27) 1.39(2) yes
C(27) C(28) 1.27(3) yes
C(28) C(29) 1.39(2) yes
C(29) C(30) 1.38(2) yes
C(31) C(32) 1.30(3) yes
C(32) C(33) 1.49(3) yes

loop_
_geom_contact_atom_site_label_1
_geom_contact_atom_site_label_2
_geom_contact_distance
_geom_contact_site_symmetry_2
O(1) O(2) 2.70(1) 2_455
O(1) O(3) 2.88(1) 2_445
O(1) C(11) 3.55(1) 2_445
O(2) N(1) 2.91(1) 2_446
O(2) C(2) 3.55(1) 2_445
O(3) O(4) 2.76(1) 2_456
O(3) C(29) 3.45(3) 1_556
O(4) C(29) 3.14(4) 2_445
O(4) C(21) 3.36(2) 2_446
N(1) C(28) 3.43(4) 2_455
N(1) C(14) 3.56(2) 2_456

loop_
_geom_torsion_atom_site_label_1
_geom_torsion_atom_site_label_2
_geom_torsion_atom_site_label_3
_geom_torsion_atom_site_label_4
_geom_torsion
_geom_torsion_site_symmetry_1
_geom_torsion_site_symmetry_2
_geom_torsion_site_symmetry_3
_geom_torsion_site_symmetry_4
_geom_torsion_publ_flag
O(1) C(3) C(2) C(1) -174.6(9) 1_555 1_555 1_555 1_555 yes
O(1) C(3) C(4) C(5) 174.0(9) 1_555 1_555 1_555 1_555 yes
O(2) C(7) C(6) C(5) -69(1) 1_555 1_555 1_555 1_555 yes
O(2) C(7) C(8) C(9) 71(1) 1_555 1_555 1_555 1_555 yes
O(2) C(7) C(8) C(14) -49(1) 1_555 1_555 1_555 1_555 yes
O(3) C(12) C(11) C(9) 66(1) 1_555 1_555 1_555 1_555 yes
O(3) C(12) C(13) C(14) -68(1) 1_555 1_555 1_555 1_555 yes
O(3) C(12) C(13) C(17) 45(1) 1_555 1_555 1_555 1_555 yes
O(3) C(12) C(13) C(18) 171.8(8) 1_555 1_555 1_555 1_555 yes
O(4) C(24) C(23) C(22) -40(1) 1_555 1_555 1_555 1_555 yes
N(1) C(24) C(23) C(22) 137(1) 1_555 1_555 1_555 1_555 yes
C(1) C(2) C(3) C(4) -57(1) 1_555 1_555 1_555 1_555 yes
C(1) C(10) C(5) C(4) 48(1) 1_555 1_555 1_555 1_555 yes
C(1) C(10) C(5) C(6) 173.7(9) 1_555 1_555 1_555 1_555 yes
C(1) C(10) C(9) C(8) -173.4(9) 1_555 1_555 1_555 1_555 yes
C(1) C(10) C(9) C(11) 60(1) 1_555 1_555 1_555 1_555 yes
C(2) C(1) C(10) C(5) -52(1) 1_555 1_555 1_555 1_555 yes
C(2) C(1) C(10) C(9) 69(1) 1_555 1_555 1_555 1_555 yes
C(2) C(1) C(10) C(19) -168.9(9) 1_555 1_555 1_555 1_555 yes
C(2) C(3) C(4) C(5) 57(1) 1_555 1_555 1_555 1_555 yes
C(3) C(2) C(1) C(10) 57(1) 1_555 1_555 1_555 1_555 yes
C(3) C(4) C(5) C(6) 178.0(9) 1_555 1_555 1_555 1_555 yes
C(3) C(4) C(5) C(10) -55(1) 1_555 1_555 1_555 1_555 yes
C(4) C(5) C(6) C(7) 75(1) 1_555 1_555 1_555 1_555 yes
C(4) C(5) C(10) C(9) -75(1) 1_555 1_555 1_555 1_555 yes
C(4) C(5) C(10) C(19) 163.9(9) 1_555 1_555 1_555 1_555 yes
C(5) C(6) C(7) C(8) 50(1) 1_555 1_555 1_555 1_555 yes
C(5) C(10) C(9) C(8) -52(1) 1_555 1_555 1_555 1_555 yes
C(5) C(10) C(9) C(11) -178.7(9) 1_555 1_555 1_555 1_555 yes
C(6) C(5) C(10) C(9) 50(1) 1_555 1_555 1_555 1_555 yes
C(6) C(5) C(10) C(19) -71(1) 1_555 1_555 1_555 1_555 yes
C(6) C(7) C(8) C(9) -52(1) 1_555 1_555 1_555 1_555 yes
C(6) C(7) C(8) C(14) -173.8(9) 1_555 1_555 1_555 1_555 yes
C(7) C(6) C(5) C(10) -50(1) 1_555 1_555 1_555 1_555 yes
C(7) C(8) C(9) C(10) 54(1) 1_555 1_555 1_555 1_555 yes
C(7) C(8) C(9) C(11) -175.6(9) 1_555 1_555 1_555 1_555 yes
C(7) C(8) C(14) C(13) -177.4(9) 1_555 1_555 1_555 1_555 yes
C(7) C(8) C(14) C(15) -54(1) 1_555 1_555 1_555 1_555 yes
C(8) C(9) C(10) C(19) 67(1) 1_555 1_555 1_555 1_555 yes
C(8) C(9) C(11) C(12) 53(1) 1_555 1_555 1_555 1_555 yes
C(8) C(14) C(13) C(12) -57(1) 1_555 1_555 1_555 1_555 yes
C(8) C(14) C(13) C(17) 176.6(9) 1_555 1_555 1_555 1_555 yes
C(8) C(14) C(13) C(18) 60(1) 1_555 1_555 1_555 1_555 yes
C(8) C(14) C(15) C(16) -165.4(9) 1_555 1_555 1_555 1_555 yes
C(9) C(8) C(14) C(13) 58(1) 1_555 1_555 1_555 1_555 yes
C(9) C(8) C(14) C(15) -179.1(9) 1_555 1_555 1_555 1_555 yes
C(9) C(11) C(12) C(13) -54(1) 1_555 1_555 1_555 1_555 yes
C(10) C(9) C(8) C(14) 177.4(9) 1_555 1_555 1_555 1_555 yes
C(10) C(9) C(11) C(12) -178.0(9) 1_555 1_555 1_555 1_555 yes
C(11) C(9) C(8) C(14) -53(1) 1_555 1_555 1_555 1_555 yes
C(11) C(9) C(10) C(19) -58(1) 1_555 1_555 1_555 1_555 yes
C(11) C(12) C(13) C(14) 51(1) 1_555 1_555 1_555 1_555 yes
C(11) C(12) C(13) C(17) 165.4(9) 1_555 1_555 1_555 1_555 yes
C(11) C(12) C(13) C(18) -68(1) 1_555 1_555 1_555 1_555 yes
C(12) C(13) C(14) C(15) 171.7(9) 1_555 1_555 1_555 1_555 yes
C(12) C(13) C(17) C(16) -155.0(10) 1_555 1_555 1_555 1_555 yes
C(12) C(13) C(17) C(20) 79(1) 1_555 1_555 1_555 1_555 yes
C(13) C(14) C(15) C(16) -36(1) 1_555 1_555 1_555 1_555 yes
C(13) C(17) C(16) C(15) 16(1) 1_555 1_555 1_555 1_555 yes
C(13) C(17) C(20) C(21) -52(1) 1_555 1_555 1_555 1_555 yes
C(13) C(17) C(20) C(22) -177.1(9) 1_555 1_555 1_555 1_555 yes
C(14) C(13) C(17) C(16) -38.0(10) 1_555 1_555 1_555 1_555 yes
C(14) C(13) C(17) C(20) -163.3(10) 1_555 1_555 1_555 1_555 yes
C(14) C(15) C(16) C(17) 12(1) 1_555 1_555 1_555 1_555 yes
C(15) C(14) C(13) C(17) 46.0(10) 1_555 1_555 1_555 1_555 yes
C(15) C(14) C(13) C(18) -69(1) 1_555 1_555 1_555 1_555 yes
C(15) C(16) C(17) C(20) 148.9(10) 1_555 1_555 1_555 1_555 yes
C(16) C(17) C(13) C(18) 78(1) 1_555 1_555 1_555 1_555 yes
C(16) C(17) C(20) C(21) -174(1) 1_555 1_555 1_555 1_555 yes
C(16) C(17) C(20) C(22) 61(1) 1_555 1_555 1_555 1_555 yes
C(17) C(20) C(22) C(23) -160(1) 1_555 1_555 1_555 1_555 yes
C(18) C(13) C(17) C(20) -46(1) 1_555 1_555 1_555 1_555 yes
C(20) C(22) C(23) C(24) 178(1) 1_555 1_555 1_555 1_555 yes
C(21) C(20) C(22) C(23) 74(1) 1_555 1_555 1_555 1_555 yes
C(25) C(26) C(27) C(28) -3(4) 1_555 1_555 1_555 1_555 yes
C(25) C(30) C(29) C(28) -7(5) 1_555 1_555 1_555 1_555 yes
C(25) C(31) C(32) C(33) 174(2) 1_555 1_555 1_555 1_555 yes
C(26) C(25) C(30) C(29) 5(3) 1_555 1_555 1_555 1_555 yes
C(26) C(25) C(31) C(32) -117(4) 1_555 1_555 1_555 1_555 yes
C(26) C(27) C(28) C(29) 0(6) 1_555 1_555 1_555 1_555 yes
C(27) C(26) C(25) C(30) 0(3) 1_555 1_555 1_555 1_555 yes
C(27) C(26) C(25) C(31) -175(2) 1_555 1_555 1_555 1_555 yes
C(27) C(28) C(29) C(30) 4(7) 1_555 1_555 1_555 1_555 yes
C(29) C(30) C(25) C(31) -178(2) 1_555 1_555 1_555 1_555 yes
C(30) C(25) C(31) C(32) 67(4) 1_555 1_555 1_555 1_555 yes
